data_4074359
loop_
_publ_author_name
'Yu, Xiao-Yan'
'Patrick, Brian O.'
'James, Brian R.'

_publ_section_title
;
 Rhodium(III) Peroxo Complexes Containing Carbene and Phosphine Ligands
;
_journal_issue 20
_journal_name_full Organometallics
_journal_page_first 4870
_journal_paper_doi 10.1021/om060576i
_journal_volume 25
_journal_year 2006
_chemical_formula_sum 'C53 H70 Cl N3 O2 P Rh'
_chemical_formula_weight 950.45
_chemical_name_systematic
;
 ?
;
_space_group_IT_number 14
_symmetry_cell_setting monoclinic
_symmetry_space_group_name_Hall '-P 2yn'
_symmetry_space_group_name_H-M 'P 1 21/n 1'
_atom_sites_solution_hydrogens geom
_atom_sites_solution_primary direct
_atom_sites_solution_secondary difmap
_audit_creation_method SHELXL-97
_cell_angle_alpha 90.00
_cell_angle_beta 90.927(8)
_cell_angle_gamma 90.00
_cell_formula_units_Z 4
_cell_length_a 14.684(2)
_cell_length_b 16.898(2)
_cell_length_c 19.798(2)
_cell_measurement_reflns_used 8504
_cell_measurement_temperature 173(2)
_cell_measurement_theta_max 26.42
_cell_measurement_theta_min 2.40
_cell_volume 4911.8(10)
_computing_structure_refinement 'SHELXL-97 (Sheldrick, 1997)'
_diffrn_ambient_temperature 173(2)
_diffrn_measured_fraction_theta_full 0.859
_diffrn_measured_fraction_theta_max 0.859
_diffrn_measurement_device_type 'Rigaku/ADSC CCD'
_diffrn_measurement_method 'area detector'
_diffrn_radiation_monochromator graphite
_diffrn_radiation_source 'fine-focus sealed tube'
_diffrn_radiation_type MoK\a
_diffrn_radiation_wavelength 0.71069
_diffrn_reflns_av_R_equivalents 0.0573
_diffrn_reflns_av_sigmaI/netI 0.1289
_diffrn_reflns_limit_h_max 16
_diffrn_reflns_limit_h_min 0
_diffrn_reflns_limit_k_max 20
_diffrn_reflns_limit_k_min -17
_diffrn_reflns_limit_l_max 23
_diffrn_reflns_limit_l_min -23
_diffrn_reflns_number 17334
_diffrn_reflns_theta_full 27.54
_diffrn_reflns_theta_max 27.54
_diffrn_reflns_theta_min 2.38
_exptl_absorpt_coefficient_mu 0.477
_exptl_absorpt_correction_T_max 0.953
_exptl_absorpt_correction_T_min 0.835
_exptl_absorpt_correction_type multi-scan
_exptl_crystal_colour brown
_exptl_crystal_density_diffrn 1.285
_exptl_crystal_density_method 'not measured'
_exptl_crystal_description needle
_exptl_crystal_F_000 2008
_exptl_crystal_size_max 0.40
_exptl_crystal_size_mid 0.15
_exptl_crystal_size_min 0.10
_refine_diff_density_max 0.627
_refine_diff_density_min -0.570
_refine_diff_density_rms 0.072
_refine_ls_extinction_method none
_refine_ls_goodness_of_fit_ref 0.822
_refine_ls_hydrogen_treatment constr
_refine_ls_matrix_type full
_refine_ls_number_parameters 555
_refine_ls_number_reflns 9721
_refine_ls_number_restraints 32
_refine_ls_restrained_S_all 0.823
_refine_ls_R_factor_all 0.0907
_refine_ls_R_factor_gt 0.0398
_refine_ls_shift/su_max 0.005
_refine_ls_shift/su_mean 0.000
_refine_ls_structure_factor_coef Fsqd
_refine_ls_weighting_details 'calc w=1/[\s^2^(Fo^2^)+(0.0154P)^2^+0.0000P] where P=(Fo^2^+2Fc^2^)/3'
_refine_ls_weighting_scheme calc
_refine_ls_wR_factor_gt 0.0549
_refine_ls_wR_factor_ref 0.0613
_reflns_number_gt 5964
_reflns_number_total 9721
_reflns_threshold_expression >2sigma(I)
_cod_data_source_file om060576isi20060628_072910.cif
_cod_data_source_block hklf4
_cod_original_sg_symbol_H-M 'P 21/n'
_cod_database_code 4074359

loop_
_symmetry_equiv_pos_as_xyz
'x, y, z'
'-x+1/2, y+1/2, -z+1/2'
'-x, -y, -z'
'x-1/2, -y-1/2, z-1/2'

loop_
_atom_site_label
_atom_site_type_symbol
_atom_site_fract_x
_atom_site_fract_y
_atom_site_fract_z
_atom_site_U_iso_or_equiv
_atom_site_adp_type
_atom_site_occupancy
_atom_site_symmetry_multiplicity
_atom_site_calc_flag
_atom_site_refinement_flags
_atom_site_disorder_assembly
_atom_site_disorder_group
C1 C 0.80332(18) 0.23604(15) 0.30893(14) 0.0115(7) Uani 1 1 d . . .
C2 C 0.79940(18) 0.36847(18) 0.28606(14) 0.0179(7) Uani 1 1 d . . .
H2 H 0.8063 0.4240 0.2917 0.021 Uiso 1 1 calc R . .
C3 C 0.7683(2) 0.33192(16) 0.23084(16) 0.0193(7) Uani 1 1 d . . .
H3 H 0.7490 0.3560 0.1897 0.023 Uiso 1 1 calc R . .
C4 C 0.8511(2) 0.33890(15) 0.39907(15) 0.0159(7) Uani 1 1 d . . .
C5 C 0.7869(2) 0.35599(15) 0.44869(15) 0.0190(7) Uani 1 1 d . . .
C6 C 0.8184(2) 0.39081(16) 0.50806(16) 0.0266(8) Uani 1 1 d . . .
H6 H 0.7764 0.4021 0.5428 0.032 Uiso 1 1 calc R . .
C7 C 0.9079(2) 0.40925(17) 0.51785(17) 0.0319(9) Uani 1 1 d . . .
H7 H 0.9276 0.4321 0.5594 0.038 Uiso 1 1 calc R . .
C8 C 0.9704(2) 0.39492(17) 0.46766(17) 0.0292(9) Uani 1 1 d . . .
H8 H 1.0324 0.4089 0.4749 0.035 Uiso 1 1 calc R . .
C9 C 0.9434(2) 0.36029(16) 0.40666(15) 0.0178(7) Uani 1 1 d . . .
C10 C 0.6849(2) 0.34209(17) 0.43668(16) 0.0261(8) Uani 1 1 d . . .
H10 H 0.6775 0.2953 0.4061 0.031 Uiso 1 1 calc R . .
C11 C 0.6406(2) 0.41384(19) 0.40206(19) 0.0426(10) Uani 1 1 d . . .
H11A H 0.6467 0.4602 0.4315 0.064 Uiso 1 1 calc R . .
H11B H 0.5760 0.4030 0.3934 0.064 Uiso 1 1 calc R . .
H11C H 0.6709 0.4242 0.3592 0.064 Uiso 1 1 calc R . .
C12 C 0.6343(2) 0.32512(18) 0.50192(17) 0.0398(10) Uani 1 1 d . . .
H12A H 0.6653 0.2825 0.5267 0.060 Uiso 1 1 calc R . .
H12B H 0.5716 0.3090 0.4910 0.060 Uiso 1 1 calc R . .
H12C H 0.6335 0.3730 0.5299 0.060 Uiso 1 1 calc R . .
C13 C 1.0118(2) 0.35264(16) 0.34981(16) 0.0232(8) Uani 1 1 d . . .
H13 H 0.9858 0.3156 0.3151 0.028 Uiso 1 1 calc R . .
C14 C 1.0258(2) 0.43339(17) 0.31617(17) 0.0365(9) Uani 1 1 d . . .
H14A H 0.9666 0.4551 0.3019 0.055 Uiso 1 1 calc R . .
H14B H 1.0645 0.4271 0.2767 0.055 Uiso 1 1 calc R . .
H14C H 1.0552 0.4696 0.3484 0.055 Uiso 1 1 calc R . .
C15 C 1.1030(2) 0.31860(18) 0.37505(18) 0.0382(10) Uani 1 1 d . . .
H15A H 1.1325 0.3564 0.4059 0.057 Uiso 1 1 calc R . .
H15B H 1.1425 0.3089 0.3365 0.057 Uiso 1 1 calc R . .
H15C H 1.0923 0.2687 0.3989 0.057 Uiso 1 1 calc R . .
C16 C 0.7417(2) 0.19762(16) 0.19136(14) 0.0154(7) Uani 1 1 d . . .
C17 C 0.8055(2) 0.17771(16) 0.14329(15) 0.0206(7) Uani 1 1 d . . .
C18 C 0.7753(2) 0.13168(19) 0.08902(15) 0.0306(8) Uani 1 1 d . . .
H18 H 0.8169 0.1170 0.0550 0.037 Uiso 1 1 calc R . .
C19 C 0.6862(2) 0.10711(18) 0.08388(17) 0.0351(9) Uani 1 1 d . . .
H19 H 0.6670 0.0755 0.0466 0.042 Uiso 1 1 calc R . .
C20 C 0.6247(2) 0.12813(19) 0.13242(15) 0.0281(8) Uani 1 1 d . . .
H20 H 0.5632 0.1110 0.1280 0.034 Uiso 1 1 calc R . .
C21 C 0.6504(2) 0.17384(16) 0.18770(15) 0.0181(7) Uani 1 1 d . . .
C22 C 0.5838(2) 0.19337(16) 0.24376(15) 0.0200(7) Uani 1 1 d . . .
H22 H 0.6169 0.1854 0.2878 0.024 Uiso 1 1 calc R . .
C23 C 0.5502(2) 0.27877(17) 0.24243(18) 0.0377(9) Uani 1 1 d . . .
H23A H 0.6023 0.3148 0.2462 0.057 Uiso 1 1 calc R . .
H23B H 0.5094 0.2877 0.2804 0.057 Uiso 1 1 calc R . .
H23C H 0.5171 0.2888 0.1999 0.057 Uiso 1 1 calc R . .
C24 C 0.5008(2) 0.13871(19) 0.24364(17) 0.0402(9) Uani 1 1 d . . .
H24A H 0.4640 0.1480 0.2027 0.060 Uiso 1 1 calc R . .
H24B H 0.4642 0.1496 0.2835 0.060 Uiso 1 1 calc R . .
H24C H 0.5211 0.0835 0.2446 0.060 Uiso 1 1 calc R . .
C25 C 0.9048(2) 0.20255(18) 0.14934(16) 0.0264(8) Uani 1 1 d . . .
H25 H 0.9147 0.2260 0.1953 0.032 Uiso 1 1 calc R . .
C26 C 0.9285(2) 0.26575(18) 0.09722(18) 0.0398(10) Uani 1 1 d . . .
H26A H 0.9199 0.2441 0.0516 0.060 Uiso 1 1 calc R . .
H26B H 0.9921 0.2820 0.1037 0.060 Uiso 1 1 calc R . .
H26C H 0.8886 0.3117 0.1029 0.060 Uiso 1 1 calc R . .
C27 C 0.9680(2) 0.1315(2) 0.14308(17) 0.0414(9) Uani 1 1 d . . .
H27A H 0.9494 0.0902 0.1748 0.062 Uiso 1 1 calc R . .
H27B H 1.0307 0.1477 0.1536 0.062 Uiso 1 1 calc R . .
H27C H 0.9644 0.1108 0.0969 0.062 Uiso 1 1 calc R . .
C28 C 0.7997(2) -0.01173(16) 0.43892(14) 0.0175(7) Uani 1 1 d . . .
C29 C 0.7534(2) -0.06698(17) 0.47902(16) 0.0263(8) Uani 1 1 d . . .
H29 H 0.6992 -0.0516 0.5009 0.032 Uiso 1 1 calc R . .
C30 C 0.7856(2) -0.14275(17) 0.48692(16) 0.0294(8) Uani 1 1 d . . .
H30 H 0.7535 -0.1795 0.5139 0.035 Uiso 1 1 calc R . .
C31 C 0.8644(2) -0.16523(17) 0.45562(16) 0.0293(9) Uani 1 1 d . . .
H31 H 0.8861 -0.2179 0.4604 0.035 Uiso 1 1 calc R . .
C32 C 0.9120(2) -0.11185(16) 0.41746(15) 0.0224(8) Uani 1 1 d . . .
H32 H 0.9672 -0.1274 0.3969 0.027 Uiso 1 1 calc R . .
C33 C 0.8793(2) -0.03456(16) 0.40879(14) 0.0170(7) Uani 1 1 d . . .
C34 C 0.9694(2) -0.00956(16) 0.30787(15) 0.0248(8) Uani 1 1 d . . .
H34A H 1.0148 -0.0503 0.3188 0.037 Uiso 1 1 calc R . .
H34B H 0.9980 0.0326 0.2815 0.037 Uiso 1 1 calc R . .
H34C H 0.9195 -0.0331 0.2814 0.037 Uiso 1 1 calc R . .
C35 C 1.01281(19) 0.04645(16) 0.41511(15) 0.0231(8) Uani 1 1 d . . .
H35A H 0.9913 0.0691 0.4576 0.035 Uiso 1 1 calc R . .
H35B H 1.0500 0.0856 0.3916 0.035 Uiso 1 1 calc R . .
H35C H 1.0496 -0.0007 0.4248 0.035 Uiso 1 1 calc R . .
C36 C 0.6357(2) 0.07548(16) 0.41561(15) 0.0192(7) Uani 1 1 d . . .
C37 C 0.5754(2) 0.13306(19) 0.43753(15) 0.0271(7) Uani 1 1 d . . .
H37 H 0.5983 0.1802 0.4578 0.032 Uiso 1 1 calc R . .
C38 C 0.4826(2) 0.1225(2) 0.43023(16) 0.0339(8) Uani 1 1 d . . .
H38 H 0.4423 0.1622 0.4458 0.041 Uiso 1 1 calc R . .
C39 C 0.4480(2) 0.0550(2) 0.40062(17) 0.0344(9) Uani 1 1 d . . .
H39 H 0.3840 0.0482 0.3958 0.041 Uiso 1 1 calc R . .
C40 C 0.5064(2) -0.00249(19) 0.37813(16) 0.0310(9) Uani 1 1 d . . .
H40 H 0.4827 -0.0493 0.3579 0.037 Uiso 1 1 calc R . .
C41 C 0.5997(2) 0.00786(17) 0.38497(15) 0.0251(8) Uani 1 1 d . . .
H41 H 0.6397 -0.0317 0.3686 0.030 Uiso 1 1 calc R . .
C42 C 0.77331(19) 0.13379(17) 0.50901(14) 0.0191(7) Uani 1 1 d . . .
C43 C 0.8478(2) 0.18237(16) 0.52108(15) 0.0202(7) Uani 1 1 d . . .
H43 H 0.8872 0.1951 0.4850 0.024 Uiso 1 1 calc R . .
C44 C 0.8657(2) 0.21254(17) 0.58478(16) 0.0281(8) Uani 1 1 d . . .
H44 H 0.9168 0.2460 0.5923 0.034 Uiso 1 1 calc R . .
C45 C 0.8090(3) 0.1940(2) 0.63766(17) 0.0378(10) Uani 1 1 d . . .
H45 H 0.8214 0.2143 0.6816 0.045 Uiso 1 1 calc R . .
C46 C 0.7346(3) 0.1461(2) 0.62640(16) 0.0397(10) Uani 1 1 d . . .
H46 H 0.6955 0.1338 0.6627 0.048 Uiso 1 1 calc R . .
C47 C 0.7163(2) 0.11580(18) 0.56321(16) 0.0310(9) Uani 1 1 d . . .
H47 H 0.6649 0.0825 0.5562 0.037 Uiso 1 1 calc R . .
C48 C 1.2347(7) 0.1366(4) 0.2959(4) 0.070(3) Uiso 0.669(6) 1 d PD A 1
H48A H 1.2585 0.1409 0.3423 0.105 Uiso 0.669(6) 1 calc PR A 1
H48B H 1.1723 0.1571 0.2936 0.105 Uiso 0.669(6) 1 calc PR A 1
H48C H 1.2733 0.1673 0.2656 0.105 Uiso 0.669(6) 1 calc PR A 1
C49 C 1.2348(4) 0.0510(3) 0.2745(3) 0.053(2) Uiso 0.669(6) 1 d PD A 1
H49A H 1.1969 0.0208 0.3064 0.063 Uiso 0.669(6) 1 calc PR A 1
H49B H 1.2979 0.0307 0.2790 0.063 Uiso 0.669(6) 1 calc PR A 1
C50 C 1.2007(6) 0.0343(3) 0.2036(3) 0.053(3) Uiso 0.669(6) 1 d PD A 1
H50A H 1.2445 0.0567 0.1713 0.063 Uiso 0.669(6) 1 calc PR A 1
H50B H 1.1419 0.0619 0.1965 0.063 Uiso 0.669(6) 1 calc PR A 1
C51 C 1.1874(4) -0.0527(3) 0.1877(3) 0.0516(19) Uiso 0.669(6) 1 d PD A 1
H51A H 1.2463 -0.0803 0.1948 0.062 Uiso 0.669(6) 1 calc PR A 1
H51B H 1.1437 -0.0751 0.2201 0.062 Uiso 0.669(6) 1 calc PR A 1
C52 C 1.1531(5) -0.0696(3) 0.1167(3) 0.069(2) Uiso 0.669(6) 1 d PD A 1
H52A H 1.1971 -0.0483 0.0841 0.083 Uiso 0.669(6) 1 calc PR A 1
H52B H 1.0944 -0.0419 0.1092 0.083 Uiso 0.669(6) 1 calc PR A 1
C53 C 1.1395(6) -0.1590(4) 0.1034(4) 0.059(3) Uiso 0.669(6) 1 d PD A 1
H53A H 1.1173 -0.1669 0.0570 0.089 Uiso 0.669(6) 1 calc PR A 1
H53B H 1.0948 -0.1801 0.1350 0.089 Uiso 0.669(6) 1 calc PR A 1
H53C H 1.1976 -0.1866 0.1099 0.089 Uiso 0.669(6) 1 calc PR A 1
N1 N 0.76976(15) 0.25090(12) 0.24547(11) 0.0129(5) Uani 1 1 d . . .
N2 N 0.81984(15) 0.31102(12) 0.33393(11) 0.0125(6) Uani 1 1 d . . .
N3 N 0.93308(16) 0.02425(13) 0.37151(12) 0.0157(6) Uani 1 1 d . . .
O1 O 0.97384(13) 0.17315(10) 0.30592(10) 0.0196(5) Uani 1 1 d . . .
O2 O 0.95761(13) 0.19532(11) 0.37542(10) 0.0181(5) Uani 1 1 d . . .
P1 P 0.75863(5) 0.08942(4) 0.42503(4) 0.01626(19) Uani 1 1 d . . .
Cl1 Cl 0.76392(5) 0.04370(4) 0.27267(4) 0.02210(19) Uani 1 1 d . . .
Rh1 Rh 0.853840(16) 0.131587(12) 0.343445(12) 0.01175(6) Uani 1 1 d . . .
C48B C 1.2368(13) 0.1507(9) 0.2789(8) 0.065(6) Uiso 0.331(6) 1 d PD A 2
H48D H 1.2660 0.2020 0.2710 0.098 Uiso 0.331(6) 1 calc PR A 2
H48E H 1.2687 0.1232 0.3158 0.098 Uiso 0.331(6) 1 calc PR A 2
H48F H 1.1730 0.1591 0.2909 0.098 Uiso 0.331(6) 1 calc PR A 2
C49B C 1.2407(9) 0.1028(7) 0.2174(7) 0.084(6) Uiso 0.331(6) 1 d PD A 2
H49C H 1.2100 0.1322 0.1803 0.101 Uiso 0.331(6) 1 calc PR A 2
H49D H 1.3053 0.0963 0.2052 0.101 Uiso 0.331(6) 1 calc PR A 2
C50B C 1.1992(12) 0.0245(6) 0.2222(6) 0.055(6) Uiso 0.331(6) 1 d PD A 2
H50C H 1.1379 0.0305 0.2417 0.066 Uiso 0.331(6) 1 calc PR A 2
H50D H 1.2361 -0.0077 0.2541 0.066 Uiso 0.331(6) 1 calc PR A 2
C51B C 1.1900(7) -0.0190(5) 0.1583(5) 0.042(3) Uiso 0.331(6) 1 d PD A 2
H51C H 1.2515 -0.0279 0.1399 0.051 Uiso 0.331(6) 1 calc PR A 2
H51D H 1.1556 0.0140 0.1254 0.051 Uiso 0.331(6) 1 calc PR A 2
C52B C 1.1436(9) -0.0961(6) 0.1646(6) 0.065(4) Uiso 0.331(6) 1 d PD A 2
H52C H 1.1803 -0.1305 0.1950 0.079 Uiso 0.331(6) 1 calc PR A 2
H52D H 1.0839 -0.0876 0.1859 0.079 Uiso 0.331(6) 1 calc PR A 2
C53B C 1.1292(12) -0.1372(8) 0.0997(7) 0.059(5) Uiso 0.331(6) 1 d PD A 2
H53D H 1.0956 -0.1865 0.1072 0.088 Uiso 0.331(6) 1 calc PR A 2
H53E H 1.1882 -0.1494 0.0798 0.088 Uiso 0.331(6) 1 calc PR A 2
H53F H 1.0941 -0.1032 0.0688 0.088 Uiso 0.331(6) 1 calc PR A 2

loop_
_atom_site_aniso_label
_atom_site_aniso_U_11
_atom_site_aniso_U_22
_atom_site_aniso_U_33
_atom_site_aniso_U_23
_atom_site_aniso_U_13
_atom_site_aniso_U_12
C1 0.0073(17) 0.0140(16) 0.0133(17) -0.0020(12) 0.0023(13) -0.0017(12)
C2 0.0205(17) 0.0122(15) 0.0207(17) 0.0039(15) -0.0045(14) -0.0014(15)
C3 0.0232(19) 0.0138(16) 0.0208(19) 0.0092(13) 0.0011(15) 0.0013(13)
C4 0.0217(19) 0.0092(14) 0.0166(18) 0.0035(12) -0.0034(15) 0.0021(12)
C5 0.0286(19) 0.0090(16) 0.0193(18) -0.0002(13) 0.0000(15) 0.0005(13)
C6 0.041(2) 0.0161(18) 0.023(2) -0.0050(14) 0.0042(17) 0.0038(14)
C7 0.052(3) 0.0236(18) 0.020(2) -0.0085(15) -0.0137(19) 0.0003(17)
C8 0.029(2) 0.0251(18) 0.033(2) -0.0019(16) -0.0117(18) -0.0054(15)
C9 0.0215(18) 0.0098(15) 0.0220(18) -0.0005(14) -0.0042(14) 0.0023(14)
C10 0.026(2) 0.0223(17) 0.030(2) -0.0102(14) 0.0084(17) -0.0024(14)
C11 0.023(2) 0.050(2) 0.055(3) 0.010(2) 0.0032(19) 0.0057(18)
C12 0.039(2) 0.031(2) 0.050(3) -0.0124(18) 0.022(2) -0.0019(17)
C13 0.0202(19) 0.0196(18) 0.030(2) -0.0014(14) -0.0028(15) -0.0076(13)
C14 0.036(2) 0.028(2) 0.046(2) 0.0050(17) 0.0087(19) -0.0098(16)
C15 0.020(2) 0.028(2) 0.066(3) -0.0017(18) -0.0009(19) -0.0053(15)
C16 0.027(2) 0.0120(15) 0.0070(17) 0.0014(12) -0.0019(15) 0.0005(13)
C17 0.025(2) 0.0207(18) 0.0161(19) 0.0020(14) -0.0032(15) 0.0058(14)
C18 0.039(2) 0.0336(19) 0.0191(19) -0.0051(18) 0.0003(16) 0.015(2)
C19 0.044(2) 0.034(2) 0.026(2) -0.0158(16) -0.0175(19) 0.0028(17)
C20 0.024(2) 0.0292(19) 0.031(2) -0.0008(18) -0.0094(16) 0.0010(17)
C21 0.0191(19) 0.0157(16) 0.0193(18) -0.0003(13) -0.0058(15) 0.0016(13)
C22 0.0205(19) 0.0234(17) 0.0161(18) 0.0010(14) -0.0033(15) 0.0010(14)
C23 0.027(2) 0.035(2) 0.052(3) -0.0040(18) 0.0127(19) 0.0006(16)
C24 0.032(2) 0.040(2) 0.049(2) 0.002(2) 0.0083(18) -0.0115(19)
C25 0.027(2) 0.035(2) 0.018(2) -0.0015(15) 0.0041(16) 0.0043(16)
C26 0.036(2) 0.035(2) 0.048(3) 0.0019(18) 0.008(2) -0.0006(17)
C27 0.032(2) 0.049(2) 0.044(2) 0.012(2) 0.0103(18) 0.016(2)
C28 0.025(2) 0.0131(16) 0.0150(18) 0.0026(12) 0.0000(15) -0.0023(13)
C29 0.030(2) 0.0216(18) 0.027(2) 0.0047(14) 0.0071(17) -0.0028(15)
C30 0.038(2) 0.0180(19) 0.032(2) 0.0117(15) -0.0005(17) -0.0076(16)
C31 0.046(2) 0.0127(16) 0.029(2) 0.0040(14) -0.0080(19) 0.0017(16)
C32 0.026(2) 0.0188(18) 0.023(2) 0.0019(14) -0.0024(16) 0.0029(13)
C33 0.021(2) 0.0157(16) 0.0141(18) 0.0015(13) -0.0039(15) -0.0026(13)
C34 0.031(2) 0.0211(17) 0.023(2) 0.0014(14) 0.0137(16) 0.0109(14)
C35 0.0166(19) 0.0202(17) 0.032(2) 0.0053(14) -0.0057(16) 0.0032(13)
C36 0.0199(19) 0.0171(17) 0.0206(19) 0.0032(13) 0.0052(15) -0.0034(13)
C37 0.0219(19) 0.0264(17) 0.033(2) -0.0040(17) 0.0060(15) -0.0023(17)
C38 0.020(2) 0.043(2) 0.039(2) -0.0036(19) 0.0071(16) 0.0050(18)
C39 0.015(2) 0.051(2) 0.037(2) 0.0078(19) 0.0068(17) -0.0107(17)
C40 0.027(2) 0.030(2) 0.036(2) -0.0025(16) 0.0014(18) -0.0136(16)
C41 0.023(2) 0.0219(18) 0.031(2) -0.0044(15) 0.0052(16) -0.0036(14)
C42 0.0297(19) 0.0150(15) 0.0125(16) 0.0018(15) 0.0029(14) 0.0026(16)
C43 0.024(2) 0.0175(17) 0.019(2) 0.0013(13) 0.0005(15) 0.0021(14)
C44 0.036(2) 0.0217(18) 0.026(2) -0.0022(15) -0.0125(18) 0.0040(15)
C45 0.062(3) 0.037(2) 0.015(2) -0.0089(16) -0.007(2) 0.0067(19)
C46 0.057(3) 0.045(2) 0.018(2) 0.0031(17) 0.0151(18) 0.001(2)
C47 0.037(2) 0.029(2) 0.028(2) 0.0023(15) 0.0061(17) -0.0031(15)
N1 0.0146(14) 0.0093(12) 0.0148(15) 0.0008(10) 0.0011(11) -0.0001(10)
N2 0.0137(14) 0.0109(12) 0.0128(15) -0.0004(10) -0.0030(11) -0.0010(9)
N3 0.0186(16) 0.0147(13) 0.0138(15) 0.0008(10) 0.0022(12) 0.0019(11)
O1 0.0190(13) 0.0210(11) 0.0190(13) 0.0006(9) 0.0043(10) -0.0040(9)
O2 0.0207(13) 0.0165(11) 0.0170(13) -0.0008(9) -0.0020(10) -0.0041(9)
P1 0.0196(5) 0.0118(4) 0.0174(5) 0.0003(3) 0.0023(4) -0.0015(3)
Cl1 0.0292(5) 0.0152(4) 0.0217(5) -0.0028(3) -0.0065(4) -0.0036(3)
Rh1 0.01328(13) 0.00958(10) 0.01238(12) 0.00010(12) -0.00018(9) -0.00082(12)

loop_
_atom_type_symbol
_atom_type_description
_atom_type_scat_dispersion_real
_atom_type_scat_dispersion_imag
_atom_type_scat_source
C C 0.0033 0.0016 'International Tables Vol C Tables 4.2.6.8 and 6.1.1.4'
H H 0.0000 0.0000 'International Tables Vol C Tables 4.2.6.8 and 6.1.1.4'
N N 0.0061 0.0033 'International Tables Vol C Tables 4.2.6.8 and 6.1.1.4'
P P 0.1023 0.0942 'International Tables Vol C Tables 4.2.6.8 and 6.1.1.4'
Cl Cl 0.1484 0.1585 'International Tables Vol C Tables 4.2.6.8 and 6.1.1.4'
Rh Rh -1.1178 0.9187 'International Tables Vol C Tables 4.2.6.8 and 6.1.1.4'
O O 0.0106 0.0060 'International Tables Vol C Tables 4.2.6.8 and 6.1.1.4'

loop_
_geom_angle_atom_site_label_1
_geom_angle_atom_site_label_2
_geom_angle_atom_site_label_3
_geom_angle
N1 C1 N2 102.7(2)
N1 C1 Rh1 126.48(19)
N2 C1 Rh1 128.1(2)
C3 C2 N2 107.7(3)
C3 C2 H2 126.1
N2 C2 H2 126.1
C2 C3 N1 106.3(3)
C2 C3 H3 126.9
N1 C3 H3 126.9
C5 C4 C9 121.9(3)
C5 C4 N2 119.1(3)
C9 C4 N2 118.2(3)
C6 C5 C4 117.5(3)
C6 C5 C10 120.6(3)
C4 C5 C10 121.8(3)
C7 C6 C5 121.7(3)
C7 C6 H6 119.2
C5 C6 H6 119.2
C6 C7 C8 120.5(3)
C6 C7 H7 119.8
C8 C7 H7 119.8
C7 C8 C9 120.9(3)
C7 C8 H8 119.6
C9 C8 H8 119.6
C8 C9 C4 117.4(3)
C8 C9 C13 119.5(3)
C4 C9 C13 122.9(3)
C12 C10 C5 112.7(3)
C12 C10 C11 108.5(3)
C5 C10 C11 110.8(2)
C12 C10 H10 108.2
C5 C10 H10 108.2
C11 C10 H10 108.2
C10 C11 H11A 109.5
C10 C11 H11B 109.5
H11A C11 H11B 109.5
C10 C11 H11C 109.5
H11A C11 H11C 109.5
H11B C11 H11C 109.5
C10 C12 H12A 109.5
C10 C12 H12B 109.5
H12A C12 H12B 109.5
C10 C12 H12C 109.5
H12A C12 H12C 109.5
H12B C12 H12C 109.5
C9 C13 C14 109.8(2)
C9 C13 C15 111.9(3)
C14 C13 C15 110.7(3)
C9 C13 H13 108.1
C14 C13 H13 108.1
C15 C13 H13 108.1
C13 C14 H14A 109.5
C13 C14 H14B 109.5
H14A C14 H14B 109.5
C13 C14 H14C 109.5
H14A C14 H14C 109.5
H14B C14 H14C 109.5
C13 C15 H15A 109.5
C13 C15 H15B 109.5
H15A C15 H15B 109.5
C13 C15 H15C 109.5
H15A C15 H15C 109.5
H15B C15 H15C 109.5
C17 C16 C21 123.5(3)
C17 C16 N1 117.9(3)
C21 C16 N1 118.4(3)
C16 C17 C18 117.0(3)
C16 C17 C25 122.5(3)
C18 C17 C25 120.5(3)
C19 C18 C17 121.1(3)
C19 C18 H18 119.4
C17 C18 H18 119.4
C18 C19 C20 120.3(3)
C18 C19 H19 119.8
C20 C19 H19 119.8
C19 C20 C21 121.4(3)
C19 C20 H20 119.3
C21 C20 H20 119.3
C20 C21 C16 116.7(3)
C20 C21 C22 121.6(3)
C16 C21 C22 121.6(3)
C23 C22 C21 113.7(3)
C23 C22 C24 108.3(3)
C21 C22 C24 112.8(2)
C23 C22 H22 107.2
C21 C22 H22 107.2
C24 C22 H22 107.2
C22 C23 H23A 109.5
C22 C23 H23B 109.5
H23A C23 H23B 109.5
C22 C23 H23C 109.5
H23A C23 H23C 109.5
H23B C23 H23C 109.5
C22 C24 H24A 109.5
C22 C24 H24B 109.5
H24A C24 H24B 109.5
C22 C24 H24C 109.5
H24A C24 H24C 109.5
H24B C24 H24C 109.5
C17 C25 C27 111.1(3)
C17 C25 C26 111.6(3)
C27 C25 C26 110.5(3)
C17 C25 H25 107.8
C27 C25 H25 107.8
C26 C25 H25 107.8
C25 C26 H26A 109.5
C25 C26 H26B 109.5
H26A C26 H26B 109.5
C25 C26 H26C 109.5
H26A C26 H26C 109.5
H26B C26 H26C 109.5
C25 C27 H27A 109.5
C25 C27 H27B 109.5
H27A C27 H27B 109.5
C25 C27 H27C 109.5
H27A C27 H27C 109.5
H27B C27 H27C 109.5
C33 C28 C29 118.7(3)
C33 C28 P1 118.5(2)
C29 C28 P1 122.9(2)
C30 C29 C28 121.0(3)
C30 C29 H29 119.5
C28 C29 H29 119.5
C29 C30 C31 119.8(3)
C29 C30 H30 120.1
C31 C30 H30 120.1
C32 C31 C30 120.4(3)
C32 C31 H31 119.8
C30 C31 H31 119.8
C31 C32 C33 120.2(3)
C31 C32 H32 119.9
C33 C32 H32 119.9
C28 C33 C32 120.0(3)
C28 C33 N3 119.6(2)
C32 C33 N3 120.3(3)
N3 C34 H34A 109.5
N3 C34 H34B 109.5
H34A C34 H34B 109.5
N3 C34 H34C 109.5
H34A C34 H34C 109.5
H34B C34 H34C 109.5
N3 C35 H35A 109.5
N3 C35 H35B 109.5
H35A C35 H35B 109.5
N3 C35 H35C 109.5
H35A C35 H35C 109.5
H35B C35 H35C 109.5
C37 C36 C41 118.1(3)
C37 C36 P1 120.8(2)
C41 C36 P1 121.2(2)
C38 C37 C36 120.7(3)
C38 C37 H37 119.7
C36 C37 H37 119.7
C39 C38 C37 120.6(3)
C39 C38 H38 119.7
C37 C38 H38 119.7
C40 C39 C38 119.7(3)
C40 C39 H39 120.2
C38 C39 H39 120.2
C39 C40 C41 120.0(3)
C39 C40 H40 120.0
C41 C40 H40 120.0
C40 C41 C36 120.9(3)
C40 C41 H41 119.5
C36 C41 H41 119.5
C43 C42 C47 118.4(3)
C43 C42 P1 118.7(2)
C47 C42 P1 122.8(2)
C44 C43 C42 120.9(3)
C44 C43 H43 119.5
C42 C43 H43 119.5
C43 C44 C45 120.0(3)
C43 C44 H44 120.0
C45 C44 H44 120.0
C46 C45 C44 119.8(3)
C46 C45 H45 120.1
C44 C45 H45 120.1
C47 C46 C45 120.7(3)
C47 C46 H46 119.7
C45 C46 H46 119.7
C46 C47 C42 120.3(3)
C46 C47 H47 119.8
C42 C47 H47 119.8
C49 C48 H48A 109.5
C49 C48 H48B 109.5
H48A C48 H48B 109.5
C49 C48 H48C 109.5
H48A C48 H48C 109.5
H48B C48 H48C 109.5
C48 C49 C50 116.0(5)
C48 C49 H49A 108.3
C50 C49 H49A 108.3
C48 C49 H49B 108.3
C50 C49 H49B 108.3
H49A C49 H49B 107.4
C49 C50 C51 114.5(6)
C49 C50 H50A 108.6
C51 C50 H50A 108.6
C49 C50 H50B 108.6
C51 C50 H50B 108.6
H50A C50 H50B 107.6
C52 C51 C50 114.5(6)
C52 C51 H51A 108.6
C50 C51 H51A 108.6
C52 C51 H51B 108.6
C50 C51 H51B 108.6
H51A C51 H51B 107.6
C51 C52 C53 112.5(5)
C51 C52 H52A 109.1
C53 C52 H52A 109.1
C51 C52 H52B 109.1
C53 C52 H52B 109.1
H52A C52 H52B 107.8
C52 C53 H53A 109.5
C52 C53 H53B 109.5
H53A C53 H53B 109.5
C52 C53 H53C 109.5
H53A C53 H53C 109.5
H53B C53 H53C 109.5
C1 N1 C3 112.0(2)
C1 N1 C16 131.1(2)
C3 N1 C16 116.8(2)
C1 N2 C2 111.3(2)
C1 N2 C4 132.3(2)
C2 N2 C4 116.4(2)
C33 N3 C34 111.5(2)
C33 N3 C35 107.6(2)
C34 N3 C35 107.3(2)
C33 N3 Rh1 113.14(17)
C34 N3 Rh1 107.15(17)
C35 N3 Rh1 110.03(16)
O2 O1 Rh1 65.70(10)
O1 O2 Rh1 71.98(11)
C36 P1 C28 102.56(13)
C36 P1 C42 104.29(14)
C28 P1 C42 102.22(13)
C36 P1 Rh1 125.96(10)
C28 P1 Rh1 101.22(10)
C42 P1 Rh1 116.91(10)
O2 Rh1 C1 84.78(9)
O2 Rh1 O1 42.31(7)
C1 Rh1 O1 83.77(9)
O2 Rh1 N3 88.08(8)
C1 Rh1 N3 169.14(10)
O1 Rh1 N3 85.44(8)
O2 Rh1 P1 115.28(6)
C1 Rh1 P1 106.67(8)
O1 Rh1 P1 155.53(6)
N3 Rh1 P1 83.78(6)
O2 Rh1 Cl1 159.62(6)
C1 Rh1 Cl1 98.38(8)
O1 Rh1 Cl1 117.73(6)
N3 Rh1 Cl1 85.55(6)
P1 Rh1 Cl1 83.26(3)
C49B C48B H48D 109.5
C49B C48B H48E 109.5
H48D C48B H48E 109.5
C49B C48B H48F 109.5
H48D C48B H48F 109.5
H48E C48B H48F 109.5
C50B C49B C48B 115.2(11)
C50B C49B H49C 108.5
C48B C49B H49C 108.5
C50B C49B H49D 108.5
C48B C49B H49D 108.5
H49C C49B H49D 107.5
C49B C50B C51B 115.5(11)
C49B C50B H50C 108.4
C51B C50B H50C 108.4
C49B C50B H50D 108.4
C51B C50B H50D 108.4
H50C C50B H50D 107.5
C50B C51B C52B 113.9(10)
C50B C51B H51C 108.8
C52B C51B H51C 108.8
C50B C51B H51D 108.8
C52B C51B H51D 108.8
H51C C51B H51D 107.7
C53B C52B C51B 113.7(10)
C53B C52B H52C 108.8
C51B C52B H52C 108.8
C53B C52B H52D 108.8
C51B C52B H52D 108.8
H52C C52B H52D 107.7
C52B C53B H53D 109.5
C52B C53B H53E 109.5
H53D C53B H53E 109.5
C52B C53B H53F 109.5
H53D C53B H53F 109.5
H53E C53B H53F 109.5

loop_
_geom_bond_atom_site_label_1
_geom_bond_atom_site_label_2
_geom_bond_distance
C1 N1 1.365(3)
C1 N2 1.380(3)
C1 Rh1 2.029(3)
C2 C3 1.330(4)
C2 N2 1.386(3)
C2 H2 0.9500
C3 N1 1.400(3)
C3 H3 0.9500
C4 C5 1.403(4)
C4 C9 1.407(4)
C4 N2 1.441(3)
C5 C6 1.387(4)
C5 C10 1.531(4)
C6 C7 1.361(4)
C6 H6 0.9500
C7 C8 1.385(4)
C7 H7 0.9500
C8 C9 1.394(4)
C8 H8 0.9500
C9 C13 1.526(4)
C10 C12 1.528(4)
C10 C11 1.532(4)
C10 H10 1.0000
C11 H11A 0.9800
C11 H11B 0.9800
C11 H11C 0.9800
C12 H12A 0.9800
C12 H12B 0.9800
C12 H12C 0.9800
C13 C14 1.534(4)
C13 C15 1.534(4)
C13 H13 1.0000
C14 H14A 0.9800
C14 H14B 0.9800
C14 H14C 0.9800
C15 H15A 0.9800
C15 H15B 0.9800
C15 H15C 0.9800
C16 C17 1.388(4)
C16 C21 1.400(4)
C16 N1 1.454(3)
C17 C18 1.393(4)
C17 C25 1.521(4)
C18 C19 1.374(4)
C18 H18 0.9500
C19 C20 1.377(4)
C19 H19 0.9500
C20 C21 1.387(4)
C20 H20 0.9500
C21 C22 1.527(4)
C22 C23 1.525(4)
C22 C24 1.529(4)
C22 H22 1.0000
C23 H23A 0.9800
C23 H23B 0.9800
C23 H23C 0.9800
C24 H24A 0.9800
C24 H24B 0.9800
C24 H24C 0.9800
C25 C27 1.524(4)
C25 C26 1.529(4)
C25 H25 1.0000
C26 H26A 0.9800
C26 H26B 0.9800
C26 H26C 0.9800
C27 H27A 0.9800
C27 H27B 0.9800
C27 H27C 0.9800
C28 C33 1.376(4)
C28 C29 1.408(4)
C28 P1 1.832(3)
C29 C30 1.373(4)
C29 H29 0.9500
C30 C31 1.376(4)
C30 H30 0.9500
C31 C32 1.374(4)
C31 H31 0.9500
C32 C33 1.401(4)
C32 H32 0.9500
C33 N3 1.475(3)
C34 N3 1.490(3)
C34 H34A 0.9800
C34 H34B 0.9800
C34 H34C 0.9800
C35 N3 1.491(3)
C35 H35A 0.9800
C35 H35B 0.9800
C35 H35C 0.9800
C36 C37 1.390(4)
C36 C41 1.394(4)
C36 P1 1.827(3)
C37 C38 1.378(4)
C37 H37 0.9500
C38 C39 1.377(4)
C38 H38 0.9500
C39 C40 1.374(4)
C39 H39 0.9500
C40 C41 1.386(4)
C40 H40 0.9500
C41 H41 0.9500
C42 C43 1.386(4)
C42 C47 1.405(4)
C42 P1 1.833(3)
C43 C44 1.381(4)
C43 H43 0.9500
C44 C45 1.384(4)
C44 H44 0.9500
C45 C46 1.374(4)
C45 H45 0.9500
C46 C47 1.374(4)
C46 H46 0.9500
C47 H47 0.9500
C48 C49 1.506(6)
C48 H48A 0.9800
C48 H48B 0.9800
C48 H48C 0.9800
C49 C50 1.511(6)
C49 H49A 0.9900
C49 H49B 0.9900
C50 C51 1.515(6)
C50 H50A 0.9900
C50 H50B 0.9900
C51 C52 1.512(6)
C51 H51A 0.9900
C51 H51B 0.9900
C52 C53 1.546(6)
C52 H52A 0.9900
C52 H52B 0.9900
C53 H53A 0.9800
C53 H53B 0.9800
C53 H53C 0.9800
N3 Rh1 2.221(2)
O1 O2 1.450(3)
O1 Rh1 2.0475(19)
O2 Rh1 1.9624(18)
P1 Rh1 2.2681(9)
Cl1 Rh1 2.4192(8)
C48B C49B 1.463(10)
C48B H48D 0.9800
C48B H48E 0.9800
C48B H48F 0.9800
C49B C50B 1.460(10)
C49B H49C 0.9900
C49B H49D 0.9900
C50B C51B 1.469(10)
C50B H50C 0.9900
C50B H50D 0.9900
C51B C52B 1.476(9)
C51B H51C 0.9900
C51B H51D 0.9900
C52B C53B 1.474(10)
C52B H52C 0.9900
C52B H52D 0.9900
C53B H53D 0.9800
C53B H53E 0.9800
C53B H53F 0.9800

loop_
_geom_torsion_atom_site_label_1
_geom_torsion_atom_site_label_2
_geom_torsion_atom_site_label_3
_geom_torsion_atom_site_label_4
_geom_torsion
N2 C2 C3 N1 0.1(3)
C9 C4 C5 C6 -3.9(4)
N2 C4 C5 C6 -173.1(2)
C9 C4 C5 C10 172.2(3)
N2 C4 C5 C10 3.0(4)
C4 C5 C6 C7 1.2(4)
C10 C5 C6 C7 -175.0(3)
C5 C6 C7 C8 1.2(5)
C6 C7 C8 C9 -1.0(5)
C7 C8 C9 C4 -1.6(4)
C7 C8 C9 C13 174.1(3)
C5 C4 C9 C8 4.1(4)
N2 C4 C9 C8 173.4(2)
C5 C4 C9 C13 -171.4(3)
N2 C4 C9 C13 -2.1(4)
C6 C5 C10 C12 -32.1(4)
C4 C5 C10 C12 151.9(3)
C6 C5 C10 C11 89.7(3)
C4 C5 C10 C11 -86.2(3)
C8 C9 C13 C14 -75.7(3)
C4 C9 C13 C14 99.7(3)
C8 C9 C13 C15 47.7(4)
C4 C9 C13 C15 -137.0(3)
C21 C16 C17 C18 0.1(4)
N1 C16 C17 C18 -175.1(2)
C21 C16 C17 C25 -178.4(3)
N1 C16 C17 C25 6.4(4)
C16 C17 C18 C19 -0.2(4)
C25 C17 C18 C19 178.3(3)
C17 C18 C19 C20 0.4(5)
C18 C19 C20 C21 -0.4(5)
C19 C20 C21 C16 0.3(4)
C19 C20 C21 C22 -176.4(3)
C17 C16 C21 C20 -0.1(4)
N1 C16 C21 C20 175.1(2)
C17 C16 C21 C22 176.6(3)
N1 C16 C21 C22 -8.2(4)
C20 C21 C22 C23 -106.3(3)
C16 C21 C22 C23 77.2(4)
C20 C21 C22 C24 17.6(4)
C16 C21 C22 C24 -158.9(3)
C16 C17 C25 C27 126.9(3)
C18 C17 C25 C27 -51.6(4)
C16 C17 C25 C26 -109.3(3)
C18 C17 C25 C26 72.2(4)
C33 C28 C29 C30 -1.4(5)
P1 C28 C29 C30 178.6(2)
C28 C29 C30 C31 0.4(5)
C29 C30 C31 C32 1.1(5)
C30 C31 C32 C33 -1.5(5)
C29 C28 C33 C32 1.0(4)
P1 C28 C33 C32 -179.0(2)
C29 C28 C33 N3 -174.7(3)
P1 C28 C33 N3 5.3(4)
C31 C32 C33 C28 0.5(4)
C31 C32 C33 N3 176.1(3)
C41 C36 C37 C38 1.3(4)
P1 C36 C37 C38 179.8(2)
C36 C37 C38 C39 -0.5(5)
C37 C38 C39 C40 0.0(5)
C38 C39 C40 C41 -0.3(5)
C39 C40 C41 C36 1.2(5)
C37 C36 C41 C40 -1.6(5)
P1 C36 C41 C40 179.8(2)
C47 C42 C43 C44 -0.1(4)
P1 C42 C43 C44 -175.2(2)
C42 C43 C44 C45 0.3(4)
C43 C44 C45 C46 -0.6(5)
C44 C45 C46 C47 0.6(5)
C45 C46 C47 C42 -0.3(5)
C43 C42 C47 C46 0.1(5)
P1 C42 C47 C46 175.0(2)
C48 C49 C50 C51 -170.6(7)
C49 C50 C51 C52 179.9(6)
C50 C51 C52 C53 -179.2(7)
N2 C1 N1 C3 1.9(3)
Rh1 C1 N1 C3 -160.4(2)
N2 C1 N1 C16 177.7(3)
Rh1 C1 N1 C16 15.4(4)
C2 C3 N1 C1 -1.3(3)
C2 C3 N1 C16 -177.8(2)
C17 C16 N1 C1 -93.5(4)
C21 C16 N1 C1 91.1(4)
C17 C16 N1 C3 82.2(3)
C21 C16 N1 C3 -93.3(3)
N1 C1 N2 C2 -1.8(3)
Rh1 C1 N2 C2 160.1(2)
N1 C1 N2 C4 176.4(3)
Rh1 C1 N2 C4 -21.7(4)
C3 C2 N2 C1 1.1(3)
C3 C2 N2 C4 -177.4(3)
C5 C4 N2 C1 -89.8(4)
C9 C4 N2 C1 100.6(3)
C5 C4 N2 C2 88.4(3)
C9 C4 N2 C2 -81.3(3)
C28 C33 N3 C34 -139.1(3)
C32 C33 N3 C34 45.2(3)
C28 C33 N3 C35 103.5(3)
C32 C33 N3 C35 -72.1(3)
C28 C33 N3 Rh1 -18.2(3)
C32 C33 N3 Rh1 166.1(2)
C37 C36 P1 C28 147.2(2)
C41 C36 P1 C28 -34.3(3)
C37 C36 P1 C42 40.9(3)
C41 C36 P1 C42 -140.6(3)
C37 C36 P1 Rh1 -98.7(3)
C41 C36 P1 Rh1 79.8(3)
C33 C28 P1 C36 140.4(2)
C29 C28 P1 C36 -39.6(3)
C33 C28 P1 C42 -111.8(2)
C29 C28 P1 C42 68.2(3)
C33 C28 P1 Rh1 9.2(2)
C29 C28 P1 Rh1 -170.8(2)
C43 C42 P1 C36 -152.1(2)
C47 C42 P1 C36 33.0(3)
C43 C42 P1 C28 101.3(2)
C47 C42 P1 C28 -73.6(3)
C43 C42 P1 Rh1 -8.2(3)
C47 C42 P1 Rh1 177.0(2)
O1 O2 Rh1 C1 -86.47(12)
O1 O2 Rh1 N3 85.33(12)
O1 O2 Rh1 P1 167.53(9)
O1 O2 Rh1 Cl1 13.6(2)
N1 C1 Rh1 O2 130.2(2)
N2 C1 Rh1 O2 -27.7(2)
N1 C1 Rh1 O1 87.7(2)
N2 C1 Rh1 O1 -70.2(2)
N1 C1 Rh1 N3 81.0(6)
N2 C1 Rh1 N3 -76.8(6)
N1 C1 Rh1 P1 -115.0(2)
N2 C1 Rh1 P1 87.2(2)
N1 C1 Rh1 Cl1 -29.5(2)
N2 C1 Rh1 Cl1 172.6(2)
O2 O1 Rh1 C1 89.08(13)
O2 O1 Rh1 N3 -92.17(12)
O2 O1 Rh1 P1 -28.11(19)
O2 O1 Rh1 Cl1 -174.70(9)
C33 N3 Rh1 O2 134.20(18)
C34 N3 Rh1 O2 -102.46(18)
C35 N3 Rh1 O2 13.88(18)
C33 N3 Rh1 C1 -176.9(5)
C34 N3 Rh1 C1 -53.6(6)
C35 N3 Rh1 C1 62.8(6)
C33 N3 Rh1 O1 176.51(19)
C34 N3 Rh1 O1 -60.15(18)
C35 N3 Rh1 O1 56.18(18)
C33 N3 Rh1 P1 18.52(17)
C34 N3 Rh1 P1 141.86(18)
C35 N3 Rh1 P1 -101.81(18)
C33 N3 Rh1 Cl1 -65.17(17)
C34 N3 Rh1 Cl1 58.17(17)
C35 N3 Rh1 Cl1 174.50(18)
C36 P1 Rh1 O2 146.98(13)
C28 P1 Rh1 O2 -98.32(11)
C42 P1 Rh1 O2 11.73(12)
C36 P1 Rh1 C1 54.89(14)
C28 P1 Rh1 C1 169.60(12)
C42 P1 Rh1 C1 -80.36(13)
C36 P1 Rh1 O1 167.51(16)
C28 P1 Rh1 O1 -77.78(16)
C42 P1 Rh1 O1 32.26(17)
C36 P1 Rh1 N3 -128.11(13)
C28 P1 Rh1 N3 -13.40(11)
C42 P1 Rh1 N3 96.65(12)
C36 P1 Rh1 Cl1 -41.88(12)
C28 P1 Rh1 Cl1 72.83(10)
C42 P1 Rh1 Cl1 -177.13(11)
C48B C49B C50B C51B 170.9(14)
C49B C50B C51B C52B -177.1(13)
C50B C51B C52B C53B 176.2(14)
